data_4132980
loop_
_publ_author_name
'Li, Xiaotong'
'Hoffman, Justin'
'Ke, Weijun'
'Chen, Michelle'
'Tsai, Hsinhan'
'Nie, Wanyi'
'Mohite, Aditya D.'
'Kepenekian, Mika\"el'
'Katan, Claudine'
'Even, Jacky'
'Wasielewski, Michael R.'
'Stoumpos, Constantinos C.'
'Kanatzidis, Mercouri G.'

_publ_section_title
;
 Two-Dimensional Halide Perovskites Incorporating Straight Chain Symmetric
 Diammonium Ions, (NH<sub>3</sub>C <sub>m</sub>H<sub>2
 m</sub>NH<sub>3</sub>)(CH<sub>3</sub>NH<sub>3</sub>) <sub>n-1</sub>Pb
 <sub>n</sub>I<sub>3 n+1</sub> ( m = 4-9; n = 1-4).
;
_journal_issue 38
_journal_name_full 'Journal of the American Chemical Society'
_journal_page_first 12226
_journal_page_last 12238
_journal_paper_doi 10.1021/jacs.8b07712
_journal_volume 140
_journal_year 2018
_chemical_formula_sum 'C9 H28 I7 N3 Pb2'
_chemical_formula_weight 1481.1
_space_group_IT_number 9
_space_group_name_Hall 'C -2yc'
_space_group_name_H-M_alt 'C 1 c 1'
_symmetry_cell_setting monoclinic
_symmetry_Int_Tables_number 9
_symmetry_space_group_name_Hall 'C -2yc'
_symmetry_space_group_name_H-M 'C 1 c 1'
_cell_angle_alpha 90
_cell_angle_beta 90.000(12)
_cell_angle_gamma 90
_cell_formula_units_Z 4
_cell_length_a 38.089(5)
_cell_length_b 8.9053(18)
_cell_length_c 8.9109(13)
_cell_measurement_reflns_used 5159
_cell_measurement_temperature 293
_cell_measurement_theta_max 29.65
_cell_measurement_theta_min 2.10
_cell_volume 3022.5(9)
_computing_cell_refinement 'STOE X-AREA'
_computing_data_collection 'STOE X-AREA'
_computing_data_reduction 'STOE X-RED'
_computing_structure_refinement JANA2006
_computing_structure_solution JANA2006
_diffrn_ambient_temperature 293
_diffrn_detector 'image plate (34 cm diameter)'
_diffrn_detector_area_resol_mean 6.67
_diffrn_detector_type STOE
_diffrn_measured_fraction_theta_full 0.98
_diffrn_measured_fraction_theta_max 0.96
_diffrn_measurement_details ' 180 frames, detector distance = 100 mm'
_diffrn_measurement_device '2-circle goniometer'
_diffrn_measurement_device_type 'STOE IPDS 2T'
_diffrn_measurement_method 'rotation method'
_diffrn_radiation_collimation '0.5 mm diameter, monocapillary'
_diffrn_radiation_monochromator 'plane graphite'
_diffrn_radiation_polarisn_norm 0
_diffrn_radiation_probe x-ray
_diffrn_radiation_type 'Mo K\a'
_diffrn_radiation_wavelength 0.71073
_diffrn_reflns_av_R_equivalents 0.1092
_diffrn_reflns_av_unetI/netI 0.1336
_diffrn_reflns_limit_h_max 51
_diffrn_reflns_limit_h_min -52
_diffrn_reflns_limit_k_max 12
_diffrn_reflns_limit_k_min -12
_diffrn_reflns_limit_l_max 12
_diffrn_reflns_limit_l_min -12
_diffrn_reflns_number 14041
_diffrn_reflns_theta_full 28.15
_diffrn_reflns_theta_max 29.22
_diffrn_reflns_theta_min 2.79
_diffrn_source 'sealed X-ray tube, 12 x 0.4 mm long-fine focus'
_diffrn_source_current 40
_diffrn_source_power 2.00
_diffrn_source_voltage 50
_exptl_absorpt_coefficient_mu 18.275
_exptl_absorpt_correction_T_max 0.1417
_exptl_absorpt_correction_T_min 0.0102
_exptl_absorpt_correction_type numerical
_exptl_absorpt_process_details X-SHAPE
_exptl_crystal_colour red
_exptl_crystal_density_diffrn 3.2547
_exptl_crystal_description 'square plate'
_exptl_crystal_F_000 2552
_exptl_crystal_size_max 0.2692
_exptl_crystal_size_mid 0.1588
_exptl_crystal_size_min 0.0548
_refine_diff_density_max 0.97
_refine_diff_density_min -1.26
_refine_ls_abs_structure_details '  3573 of Friedel pairs used in the refinement'
_refine_ls_abs_structure_Flack 0.27(3)
_refine_ls_extinction_method none
_refine_ls_goodness_of_fit_gt 2.06
_refine_ls_goodness_of_fit_ref 1.41
_refine_ls_hydrogen_treatment constr
_refine_ls_number_constraints 124
_refine_ls_number_parameters 122
_refine_ls_number_reflns 8490
_refine_ls_number_restraints 18
_refine_ls_R_factor_all 0.1536
_refine_ls_R_factor_gt 0.0647
_refine_ls_shift/su_max 0.0482
_refine_ls_shift/su_mean 0.0047
_refine_ls_structure_factor_coef Fsqd
_refine_ls_weighting_details w=1/(\s^2^(I)+0.0004I^2^)
_refine_ls_weighting_scheme sigma
_refine_ls_wR_factor_gt 0.1187
_refine_ls_wR_factor_ref 0.1267
_reflns_number_gt 3549
_reflns_number_total 8490
_reflns_threshold_expression I>2\s(I)
_cod_data_source_file ja8b07712_si_002.cif
_cod_data_source_block I
_cod_depositor_comments
;
The following automatic conversions were performed:

data item '_diffrn_radiation_probe' value 'X-ray' was changed to
'x-ray' in accordance with the
/home/saulius/struct/COD-crude-data/automatic-downloads/DataCite-retrospective/ACS/depositions/lib/dictionaries/cif_core.dic
dictionary named 'cif_core.dic' version 2.4.2 last updated on
2011-04-26.

Automatic conversion script
Id: cif_fix_values 6909 2019-04-08 15:41:33Z antanas 
;
_cod_original_sg_symbol_H-M 'C c'
_cod_database_code 4132980

loop_
_space_group_symop_id
_space_group_symop_operation_xyz
1 x,y,z
2 x,-y,z+1/2
3 x+1/2,y+1/2,z
4 x+1/2,-y+1/2,z+1/2

loop_
_atom_site_label
_atom_site_type_symbol
_atom_site_fract_x
_atom_site_fract_y
_atom_site_fract_z
_atom_site_adp_type
_atom_site_U_iso_or_equiv
_atom_site_site_symmetry_multiplicity
_atom_site_occupancy
_atom_site_calc_flag
Pb1 Pb 0.81614(11) -0.7485(4) 0.7489(5) Uani 0.0576(14) 4 1 d
Pb2 Pb 1.14636(11) -0.2515(4) 0.7490(5) Uani 0.0528(15) 4 1 d
I1 I 0.8235(3) -1.0085(8) 0.9983(9) Uani 0.109(4) 4 1 d
I2 I 0.8071(3) -0.4957(9) 0.9910(10) Uani 0.132(5) 4 1 d
I3 I 0.6577(3) -0.4955(8) 0.9914(10) Uani 0.121(4) 4 1 d
I4 I 1.1392(3) -0.5087(8) 0.9973(9) Uani 0.105(4) 4 1 d
I5 I 1.06633(19) -0.1900(9) 0.7590(14) Uani 0.155(5) 4 1 d
I6 I 0.7301(3) -0.7938(5) 0.7536(16) Uani 0.124(3) 4 1 d
I7 I 0.89503(19) -0.6892(8) 0.7598(13) Uani 0.157(5) 4 1 d
N1 N 0.7264(11) -0.202(4) 0.867(3) Uiso 0.107(11) 4 1 d
C1 C 0.7390(12) -0.260(6) 0.718(4) Uiso 0.107(11) 4 1 d
C2 C 0.8979(10) -0.186(5) 0.707(8) Uiso 0.158(8) 4 1 d
C3 C 0.9347(9) -0.217(3) 0.758(6) Uiso 0.158(8) 4 1 d
C4 C 0.9394(11) -0.383(3) 0.781(7) Uiso 0.158(8) 4 1 d
C5 C 0.9714(10) -0.410(4) 0.875(5) Uiso 0.158(8) 4 1 d
C6 C 0.9812(9) -0.573(4) 0.867(5) Uiso 0.158(8) 4 1 d
C7 C 1.0024(10) -0.601(5) 0.729(4) Uiso 0.158(8) 4 1 d
C8 C 1.0404(8) -0.619(4) 0.770(6) Uiso 0.158(8) 4 1 d
C9 C 1.0528(10) -0.772(4) 0.724(8) Uiso 0.158(8) 4 1 d
N2 N 0.8740(12) -0.307(8) 0.764(8) Uiso 0.158(8) 4 1 d
N3 N 1.0908(11) -0.790(6) 0.764(8) Uiso 0.158(8) 4 1 d
H1n3 H 1.098383 -0.876142 0.731916 Uiso 0.1893 4 1 d
H2n3 H 1.102946 -0.718153 0.721446 Uiso 0.1893 4 1 d
H3n3 H 1.093283 -0.784369 0.860494 Uiso 0.1893 4 1 d
H1n2 H 0.857399 -0.322852 0.699047 Uiso 0.1893 4 1 d
H2n2 H 0.885873 -0.388759 0.778215 Uiso 0.1893 4 1 d
H3n2 H 0.8647 -0.278058 0.848851 Uiso 0.1893 4 1 d
H1n1 H 0.703611 -0.208172 0.870588 Uiso 0.1288 4 1 d
H2n1 H 0.735456 -0.255742 0.938645 Uiso 0.1288 4 1 d
H3n1 H 0.732766 -0.108898 0.877399 Uiso 0.1288 4 1 d
H1c1 H 0.763918 -0.244315 0.710231 Uiso 0.1288 4 1 d
H2c1 H 0.734011 -0.36526 0.71067 Uiso 0.1288 4 1 d
H3c1 H 0.727321 -0.207142 0.638816 Uiso 0.1288 4 1 d
H1c2 H 0.890444 -0.090358 0.744911 Uiso 0.1893 4 1 d
H2c2 H 0.897271 -0.184608 0.599214 Uiso 0.1893 4 1 d
H1c3 H 0.951037 -0.182247 0.683858 Uiso 0.1893 4 1 d
H2c3 H 0.938992 -0.165369 0.851238 Uiso 0.1893 4 1 d
H1c4 H 0.942207 -0.430888 0.685643 Uiso 0.1893 4 1 d
H2c4 H 0.919159 -0.422717 0.831173 Uiso 0.1893 4 1 d
H1c5 H 0.966569 -0.383278 0.97763 Uiso 0.1893 4 1 d
H2c5 H 0.990531 -0.350284 0.838444 Uiso 0.1893 4 1 d
H1c6 H 0.960252 -0.633055 0.864528 Uiso 0.1893 4 1 d
H2c6 H 0.994772 -0.599596 0.954307 Uiso 0.1893 4 1 d
H1c7 H 0.999955 -0.517632 0.661274 Uiso 0.1893 4 1 d
H2c7 H 0.994281 -0.690948 0.680302 Uiso 0.1893 4 1 d
H1c8 H 1.054074 -0.543919 0.720203 Uiso 0.1893 4 1 d
H2c8 H 1.042964 -0.608407 0.876864 Uiso 0.1893 4 1 d
H1c9 H 1.04996 -0.783366 0.617113 Uiso 0.1893 4 1 d
H2c9 H 1.039295 -0.847419 0.774515 Uiso 0.1893 4 1 d

loop_
_atom_site_aniso_label
_atom_site_aniso_type_symbol
_atom_site_aniso_U_11
_atom_site_aniso_U_22
_atom_site_aniso_U_33
_atom_site_aniso_U_12
_atom_site_aniso_U_13
_atom_site_aniso_U_23
Pb1 Pb 0.069(2) 0.041(2) 0.062(3) 0.0032(19) -0.0115(18) -0.0013(18)
Pb2 Pb 0.0553(18) 0.045(3) 0.059(3) 0.0034(18) 0.0049(18) -0.0005(18)
I1 I 0.178(9) 0.061(4) 0.088(6) 0.016(4) -0.018(5) 0.030(3)
I2 I 0.219(12) 0.081(6) 0.096(8) -0.005(5) -0.015(7) -0.049(4)
I3 I 0.172(9) 0.066(5) 0.126(8) -0.002(4) 0.007(7) -0.060(4)
I4 I 0.179(9) 0.075(5) 0.061(5) -0.020(4) 0.010(5) 0.030(3)
I5 I 0.056(4) 0.069(4) 0.340(14) 0.007(3) 0.036(7) -0.020(5)
I6 I 0.0531(19) 0.081(3) 0.238(7) 0.000(5) -0.004(2) -0.024(6)
I7 I 0.061(4) 0.064(4) 0.346(14) 0.008(3) -0.043(7) -0.023(5)

loop_
_atom_type_symbol
_atom_type_scat_dispersion_real
_atom_type_scat_dispersion_imag
_atom_type_scat_source
C 0.0033 0.0016 'International Tables Vol C tables 4.2.6.8 and 6.1.1.1'
H 0.0000 0.0000 'International Tables Vol C tables 4.2.6.8 and 6.1.1.1'
I -0.4742 1.8119 'International Tables Vol C tables 4.2.6.8 and 6.1.1.1'
N 0.0061 0.0033 'International Tables Vol C tables 4.2.6.8 and 6.1.1.1'
Pb -3.3944 10.1111 'International Tables Vol C tables 4.2.6.8 and 6.1.1.1'

loop_
_geom_angle_atom_site_label_1
_geom_angle_atom_site_label_2
_geom_angle_atom_site_label_3
_geom_angle_site_symmetry_1
_geom_angle_site_symmetry_3
_geom_angle
I1 Pb1 I1 . 2_534 89.3(2)
I1 Pb1 I2 . . 92.9(2)
I1 Pb1 I2 . 2_544 177.0(3)
I1 Pb1 I6 . . 89.4(3)
I1 Pb1 I7 . . 91.0(3)
I1 Pb1 I2 2_534 . 177.6(3)
I1 Pb1 I2 2_534 2_544 88.1(2)
I1 Pb1 I6 2_534 . 90.8(3)
I1 Pb1 I7 2_534 . 93.1(3)
I2 Pb1 I2 . 2_544 89.7(2)
I2 Pb1 I6 . . 88.3(3)
I2 Pb1 I7 . . 87.8(3)
I2 Pb1 I6 2_544 . 89.2(3)
I2 Pb1 I7 2_544 . 90.6(3)
I6 Pb1 I7 . . 176.1(3)
I3 Pb2 I3 3_555 4_544 88.6(2)
I3 Pb2 I4 3_555 . 93.2(2)
I3 Pb2 I4 3_555 2_544 176.0(3)
I3 Pb2 I5 3_555 . 89.3(3)
I3 Pb2 I6 3_555 3_555 86.6(3)
I3 Pb2 I4 4_544 . 176.4(3)
I3 Pb2 I4 4_544 2_544 88.1(2)
I3 Pb2 I5 4_544 . 91.8(3)
I3 Pb2 I6 4_544 3_555 87.5(3)
I4 Pb2 I4 . 2_544 90.0(2)
I4 Pb2 I5 . . 91.3(3)
I4 Pb2 I6 . 3_555 89.5(3)
I4 Pb2 I5 2_544 . 93.2(3)
I4 Pb2 I6 2_544 3_555 90.9(3)
I5 Pb2 I6 . 3_555 175.8(3)
Pb1 I1 Pb1 . 2_535 169.6(4)
Pb1 I1 N2 . 1_545 99.4(11)
Pb1 I1 N2 . 2_545 87.0(10)
Pb1 I1 N2 2_535 1_545 87.4(10)
Pb1 I1 N2 2_535 2_545 95.8(10)
N2 I1 N2 1_545 2_545 122.7(11)
Pb1 I2 Pb1 . 2_545 167.2(4)
Pb1 I2 N1 . . 110.3(5)
Pb1 I2 N2 . . 82.8(11)
Pb1 I2 N2 . 2_545 91.9(10)
Pb1 I2 N1 2_545 . 81.0(5)
Pb1 I2 N2 2_545 . 90.5(11)
Pb1 I2 N2 2_545 2_545 77.8(10)
N1 I2 N2 . . 94.5(11)
N1 I2 N2 . 2_545 156.6(11)
N2 I2 N2 . 2_545 95.6(13)
Pb2 I3 Pb2 3_445 4_445 164.2(4)
Pb2 I3 N1 3_445 . 112.5(6)
Pb2 I3 N3 3_445 3_455 83.7(10)
Pb2 I3 N3 3_445 4_435 89.0(9)
Pb2 I3 N1 4_445 . 80.4(6)
Pb2 I3 N3 4_445 3_455 87.7(10)
Pb2 I3 N3 4_445 4_435 79.0(9)
N1 I3 N3 . 3_455 88.5(10)
N1 I3 N3 . 4_435 158.3(11)
N3 I3 N3 3_455 4_435 97.5(11)
Pb2 I4 Pb2 . 2_545 169.8(4)
Pb2 I4 N1 . 3_545 92.1(6)
Pb2 I4 N3 . . 97.8(10)
Pb2 I4 N3 . 2_545 88.5(9)
Pb2 I4 N1 2_545 3_545 80.7(5)
Pb2 I4 N3 2_545 . 89.2(10)
Pb2 I4 N3 2_545 2_545 93.9(9)
N1 I4 N3 3_545 . 87.6(9)
N1 I4 N3 3_545 2_545 148.9(9)
N3 I4 N3 . 2_545 123.1(10)
Pb2 I5 N3 . 1_565 85.5(7)
Pb1 I6 Pb2 . 3_445 166.18(18)
Pb1 I6 N1 . 1_545 99.1(7)
Pb1 I6 N1 . 2_544 91.7(8)
Pb2 I6 N1 3_445 1_545 94.5(7)
Pb2 I6 N1 3_445 2_544 87.0(8)
N1 I6 N1 1_545 2_544 104.8(8)
Pb1 I7 N2 . . 86.7(8)
I2 N1 I3 . . 89.9(8)
I2 N1 I4 . 3_455 145.0(9)
I2 N1 I6 . 1_565 130.1(11)
I2 N1 I6 . 2_545 72.5(7)
I2 N1 C1 . . 77(2)
I2 N1 H1n1 . . 133.15
I2 N1 H2n1 . . 34
I2 N1 H3n1 . . 111.23
I3 N1 I4 . 3_455 68.8(7)
I3 N1 I6 . 1_565 139.0(12)
I3 N1 I6 . 2_545 74.5(7)
I3 N1 C1 . . 104(3)
I3 N1 H1n1 . . 43.21
I3 N1 H2n1 . . 71.69
I3 N1 H3n1 . . 143.5
I4 N1 I6 3_455 1_565 71.8(7)
I4 N1 I6 3_455 2_545 75.1(7)
I4 N1 C1 3_455 . 133(3)
I4 N1 H1n1 3_455 . 33.94
I4 N1 H2n1 3_455 . 111.07
I4 N1 H3n1 3_455 . 77.6
I6 N1 I6 1_565 2_545 106.0(10)
I6 N1 C1 1_565 . 95(3)
I6 N1 H1n1 1_565 . 96.18
I6 N1 H2n1 1_565 . 135.24
I6 N1 H3n1 1_565 . 25.8
I6 N1 C1 2_545 . 150(3)
I6 N1 H1n1 2_545 . 90.12
I6 N1 H2n1 2_545 . 40.79
I6 N1 H3n1 2_545 . 83.7
C1 N1 H1n1 . . 109.47
C1 N1 H2n1 . . 109.46
C1 N1 H3n1 . . 109.46
H1n1 N1 H2n1 . . 109.49
H1n1 N1 H3n1 . . 109.49
H2n1 N1 H3n1 . . 109.46
N1 C1 H1c1 . . 109.47
N1 C1 H2c1 . . 109.48
N1 C1 H3c1 . . 109.48
H1c1 C1 H2c1 . . 109.45
H1c1 C1 H3c1 . . 109.46
H2c1 C1 H3c1 . . 109.48
C3 C2 N2 . . 109(4)
C3 C2 H1c2 . . 109.46
C3 C2 H2c2 . . 109.46
N2 C2 H1c2 . . 109.48
N2 C2 H2c2 . . 109.48
H1c2 C2 H2c2 . . 109.48
C2 C3 C4 . . 109(3)
C2 C3 H1c3 . . 109.48
C2 C3 H2c3 . . 109.49
C4 C3 H1c3 . . 109.47
C4 C3 H2c3 . . 109.47
H1c3 C3 H2c3 . . 109.45
C3 C4 C5 . . 109(3)
C3 C4 H1c4 . . 109.47
C3 C4 H2c4 . . 109.48
C5 C4 H1c4 . . 109.46
C5 C4 H2c4 . . 109.46
H1c4 C4 H2c4 . . 109.49
C4 C5 C6 . . 109(3)
C4 C5 H1c5 . . 109.48
C4 C5 H2c5 . . 109.48
C6 C5 H1c5 . . 109.47
C6 C5 H2c5 . . 109.46
H1c5 C5 H2c5 . . 109.46
C5 C6 C7 . . 109(3)
C5 C6 H1c6 . . 109.48
C5 C6 H2c6 . . 109.47
C7 C6 H1c6 . . 109.47
C7 C6 H2c6 . . 109.46
H1c6 C6 H2c6 . . 109.48
C6 C7 C8 . . 109(4)
C6 C7 H1c7 . . 109.48
C6 C7 H2c7 . . 109.48
C8 C7 H1c7 . . 109.46
C8 C7 H2c7 . . 109.46
H1c7 C7 H2c7 . . 109.48
C7 C8 C9 . . 109(3)
C7 C8 H1c8 . . 109.48
C7 C8 H2c8 . . 109.49
C9 C8 H1c8 . . 109.46
C9 C8 H2c8 . . 109.47
H1c8 C8 H2c8 . . 109.46
C8 C9 N3 . . 109(4)
C8 C9 H1c9 . . 109.48
C8 C9 H2c9 . . 109.48
N3 C9 H1c9 . . 109.46
N3 C9 H2c9 . . 109.46
H1c9 C9 H2c9 . . 109.49
I1 N2 I1 1_565 2_544 67.4(10)
I1 N2 I2 1_565 . 71.0(10)
I1 N2 I2 1_565 2_544 108.5(11)
I1 N2 I7 1_565 . 141.7(19)
I1 N2 C2 1_565 . 90(3)
I1 N2 H1n2 1_565 . 96.54
I1 N2 H2n2 1_565 . 139.14
I1 N2 H3n2 1_565 . 30.11
I1 N2 I2 2_544 . 107.7(11)
I1 N2 I2 2_544 2_544 69.5(10)
I1 N2 I7 2_544 . 139.3(19)
I1 N2 C2 2_544 . 67(3)
I1 N2 H1n2 2_544 . 52.74
I1 N2 H2n2 2_544 . 153.22
I1 N2 H3n2 2_544 . 96.31
I2 N2 I2 . 2_544 71.7(10)
I2 N2 I7 . . 73.6(13)
I2 N2 C2 . . 160(4)
I2 N2 H1n2 . . 77.75
I2 N2 H2n2 . . 84.09
I2 N2 H3n2 . . 51.27
I2 N2 I7 2_544 . 72.9(13)
I2 N2 C2 2_544 . 120(4)
I2 N2 H1n2 2_544 . 16.99
I2 N2 H2n2 2_544 . 92.83
I2 N2 H3n2 2_544 . 113.85
I7 N2 C2 . . 124(3)
I7 N2 H1n2 . . 89.79
I7 N2 H2n2 . . 20.5
I7 N2 H3n2 . . 112.77
C2 N2 H1n2 . . 109.46
C2 N2 H2n2 . . 109.46
C2 N2 H3n2 . . 109.46
H1n2 N2 H2n2 . . 109.47
H1n2 N2 H3n2 . . 109.5
H2n2 N2 H3n2 . . 109.47
I3 N3 I3 3_545 4_534 70.2(8)
I3 N3 I4 3_545 . 71.9(10)
I3 N3 I4 3_545 2_544 109.5(10)
I3 N3 I5 3_545 1_545 72.8(10)
I3 N3 C9 3_545 . 147(4)
I3 N3 H1n3 3_545 . 61.06
I3 N3 H2n3 3_545 . 103.39
I3 N3 H3n3 3_545 . 54.11
I3 N3 I4 4_534 . 110.1(10)
I3 N3 I4 4_534 2_544 70.5(10)
I3 N3 I5 4_534 1_545 72.1(10)
I3 N3 C9 4_534 . 121(4)
I3 N3 H1n3 4_534 . 33.89
I3 N3 H2n3 4_534 . 75.59
I3 N3 H3n3 4_534 . 123.95
I4 N3 I4 . 2_544 70.2(9)
I4 N3 I5 . 1_545 141.1(19)
I4 N3 C9 . . 123(3)
I4 N3 H1n3 . . 127.65
I4 N3 H2n3 . . 59.4
I4 N3 H3n3 . . 50.14
I4 N3 I5 2_544 1_545 138.6(19)
I4 N3 C9 2_544 . 104(3)
I4 N3 H1n3 2_544 . 104.13
I4 N3 H2n3 2_544 . 10.78
I4 N3 H3n3 2_544 . 120.24
I5 N3 C9 1_545 . 82(2)
I5 N3 H1n3 1_545 . 38.96
I5 N3 H2n3 1_545 . 146.71
I5 N3 H3n3 1_545 . 95.1
C9 N3 H1n3 . . 109.48
C9 N3 H2n3 . . 109.48
C9 N3 H3n3 . . 109.49
H1n3 N3 H2n3 . . 109.45
H1n3 N3 H3n3 . . 109.46
H2n3 N3 H3n3 . . 109.46

loop_
_geom_bond_atom_site_label_1
_geom_bond_atom_site_label_2
_geom_bond_site_symmetry_2
_geom_bond_distance
Pb1 I1 . 3.221(9)
Pb1 I1 2_534 3.122(9)
Pb1 I2 . 3.137(9)
Pb1 I2 2_544 3.183(10)
Pb1 I6 . 3.301(12)
Pb1 I7 . 3.052(8)
Pb2 I3 3_555 3.171(9)
Pb2 I3 4_544 3.208(9)
Pb2 I4 . 3.197(8)
Pb2 I4 2_544 3.108(8)
Pb2 I5 . 3.099(8)
Pb2 I6 3_555 3.213(12)
I1 N2 1_545 3.88(7)
I1 N2 2_545 4.15(7)
I2 N1 . 4.19(4)
I2 N2 . 3.66(6)
I2 N2 2_545 3.94(6)
I3 N1 . 3.86(4)
I3 N3 3_455 3.74(6)
I3 N3 4_435 4.00(6)
I4 N1 3_545 3.92(4)
I4 N3 . 3.74(6)
I4 N3 2_545 4.01(6)
I5 N3 1_565 3.69(5)
I6 N1 1_545 3.78(4)
I6 N1 2_544 3.45(3)
I7 N2 . 3.50(7)
N1 C1 . 1.50(5)
N1 H1n1 . 0.8698
N1 H2n1 . 0.8701
N1 H3n1 . 0.8701
C1 H1c1 . 0.9603
C1 H2c1 . 0.96
C1 H3c1 . 0.9599
C2 C3 . 1.50(6)
C2 N2 . 1.50(8)
C2 H1c2 . 0.9599
C2 H2c2 . 0.96
C3 C4 . 1.50(4)
C3 H1c3 . 0.9602
C3 H2c3 . 0.96
C4 C5 . 1.50(6)
C4 H1c4 . 0.9601
C4 H2c4 . 0.9598
C5 C6 . 1.50(5)
C5 H1c5 . 0.9599
C5 H2c5 . 0.9602
C6 C7 . 1.50(6)
C6 H1c6 . 0.9598
C6 H2c6 . 0.9601
C7 C8 . 1.50(5)
C7 H1c7 . 0.96
C7 H2c7 . 0.9599
C8 C9 . 1.50(5)
C8 H1c8 . 0.9601
C8 H2c8 . 0.96
C9 N3 . 1.50(6)
C9 H1c9 . 0.96
C9 H2c9 . 0.9599
N2 H1n2 . 0.8698
N2 H2n2 . 0.8701
N2 H3n2 . 0.8699
N3 H1n3 . 0.8701
N3 H2n3 . 0.8701
N3 H3n3 . 0.87

loop_
_geom_hbond_atom_site_label_D
_geom_hbond_atom_site_label_H
_geom_hbond_atom_site_label_A
_geom_hbond_distance_DH
_geom_hbond_distance_HA
_geom_hbond_distance_DA
_geom_hbond_angle_DHA
N2 H2n2 C4 0.87 2.04 2.59(6) 120.05
C4 H2c4 N2 0.96 2.10 2.59(6) 110.18

loop_
_twin_individual_id
_twin_individual_mass_fraction_refined
_twin_individual_twin_matrix_11
_twin_individual_twin_matrix_12
_twin_individual_twin_matrix_13
_twin_individual_twin_matrix_21
_twin_individual_twin_matrix_22
_twin_individual_twin_matrix_23
_twin_individual_twin_matrix_31
_twin_individual_twin_matrix_32
_twin_individual_twin_matrix_33
1 0.27(3) 1 0 0 0 1 0 0 0 1
2 0.464(4) -1 0 0 0 0 1 0 1 0
3 0.27(3) -1 0 0 0 -1 0 0 0 -1

loop_
_restr_distance_atom_site_label_1
_restr_distance_atom_site_label_2
_restr_distance_target
_restr_distance_target_weight_param
C1 N1 1.5 0.001
N2 C2 1.5 0.001
C2 C3 1.5 0.001
C3 C4 1.5 0.001
C4 C5 1.5 0.001
C5 C6 1.5 0.001
C6 C7 1.5 0.001
C7 C8 1.5 0.001
C8 C9 1.5 0.001
C9 N3 1.5 0.001

loop_
_restr_angle_atom_site_label_1
_restr_angle_atom_site_label_2
_restr_angle_atom_site_label_3
_restr_angle_target
_restr_angle_target_weight_param
N2 C2 C3 109.47 0.01
C2 C3 C4 109.47 0.01
C3 C4 C5 109.47 0.01
C4 C5 C6 109.47 0.01
C5 C6 C7 109.47 0.01
C6 C7 C8 109.47 0.01
C7 C8 C9 109.47 0.01
C8 C9 N3 109.47 0.01
